data_2311277
loop_
_publ_author_name
'Glatz, Mathias'
'St\"oger, Berthold'
'Kirchner, Karl'

_publ_section_title
;
 Non-order-disorder allotwinning of the rhenium pincer complex
 cis-Re[(PNP<sup>CH<sub>2</sub></sup>-iPr)(CO)<sub>2</sub>Cl].
;
_journal_issue 'Pt 5'
_journal_name_full 'Acta crystallographica Section B, Structural science, crystal engineering and materials'
_journal_page_first 941
_journal_page_last 949
_journal_paper_doi 10.1107/S205252061701006X
_journal_volume 73
_journal_year 2017
_chemical_formula_sum 'C21 H35 Cl N O2 P2 Re'
_chemical_formula_weight 617.1
_space_group_IT_number 15
_space_group_name_Hall '-I 2ya'
_space_group_name_H-M_alt 'I 1 2/a 1'
_symmetry_cell_setting monoclinic
_symmetry_Int_Tables_number 15
_symmetry_space_group_name_Hall '-I 2ya'
_symmetry_space_group_name_H-M 'I 1 2/a 1'
_audit_creation_method 'Jana2006 Version : 26/04/2017'
_cell_angle_alpha 90
_cell_angle_beta 107.480(4)
_cell_angle_gamma 90
_cell_formula_units_Z 8
_cell_length_a 18.6854(13)
_cell_length_b 10.7708(8)
_cell_length_c 25.599(3)
_cell_measurement_reflns_used 39
_cell_measurement_temperature 200
_cell_measurement_theta_max 18.10
_cell_measurement_theta_min 2.02
_cell_volume 4914.1(8)
_computing_cell_refinement 'SAINT-Plus (Bruker, 2016)'
_computing_data_collection 'Apex 3 (Bruker, 2016)'
_computing_data_reduction 'SAINT-Plus (Bruker, 2016)'
_computing_molecular_graphics 'Mercury (C. F. Macrae et al., 2008)'
_computing_structure_refinement 'Jana 2006 (V. Pet\<r\'i\<cek et al., 2014)'
_computing_structure_solution 'SHELXT (G. Sheldrick, 2015)'
_diffrn_ambient_temperature 200
_diffrn_measured_fraction_theta_full 0.98
_diffrn_measured_fraction_theta_max 0.87
_diffrn_measurement_device 'four-circle diffractometer'
_diffrn_measurement_device_type 'Bruker KAPPA APEX II CCD'
_diffrn_measurement_method '\w- and \f-scans'
_diffrn_radiation_probe x-ray
_diffrn_radiation_source 'X-ray tube'
_diffrn_radiation_type 'Mo K\a'
_diffrn_radiation_wavelength 0.71075
_diffrn_reflns_av_R_equivalents 0.0385
_diffrn_reflns_av_unetI/netI 0.0575
_diffrn_reflns_limit_h_max 13
_diffrn_reflns_limit_h_min -26
_diffrn_reflns_limit_k_max 15
_diffrn_reflns_limit_k_min -15
_diffrn_reflns_limit_l_max 36
_diffrn_reflns_limit_l_min -33
_diffrn_reflns_number 33905
_diffrn_reflns_theta_full 21.55
_diffrn_reflns_theta_max 30.15
_diffrn_reflns_theta_min 1.7
_exptl_absorpt_coefficient_mu 5.201
_exptl_absorpt_correction_T_max 0.27
_exptl_absorpt_correction_T_min 0.10
_exptl_absorpt_correction_type multi-scan
_exptl_absorpt_process_details SADABS
_exptl_crystal_colour yellow
_exptl_crystal_density_diffrn 1.6683
_exptl_crystal_description block
_exptl_crystal_F_000 2448
_exptl_crystal_size_max 0.45
_exptl_crystal_size_mid 0.35
_exptl_crystal_size_min 0.25
_refine_diff_density_max 2.22
_refine_diff_density_min -1.61
_refine_ls_extinction_method none
_refine_ls_goodness_of_fit_gt 2.03
_refine_ls_goodness_of_fit_ref 1.71
_refine_ls_hydrogen_treatment constr
_refine_ls_number_constraints 310
_refine_ls_number_parameters 452
_refine_ls_number_reflns 12472
_refine_ls_number_restraints 0
_refine_ls_R_factor_all 0.1050
_refine_ls_R_factor_gt 0.0476
_refine_ls_shift/su_max 0.0275
_refine_ls_shift/su_mean 0.0006
_refine_ls_structure_factor_coef F
_refine_ls_weighting_details w=1/(\s^2^(F)+0.0001F^2^)
_refine_ls_weighting_scheme sigma
_refine_ls_wR_factor_gt 0.0477
_refine_ls_wR_factor_ref 0.0526
_reflns_number_gt 7417
_reflns_number_total 12472
_reflns_threshold_expression I>3\s(I)
_cod_data_source_file ps5063sup1.cif
_cod_data_source_block RePNP2
_cod_depositor_comments
;
The following automatic conversions were performed:

data item '_diffrn_radiation_probe' value 'X-ray' was changed to
'x-ray' in accordance with the
/home/saulius/struct/COD-crude-data/automatic-downloads/DataCite-retrospective/IUCr/depositions/lib/dictionaries/cif_core.dic
dictionary named 'cif_core.dic' version 2.4.2 last updated on
2011-04-26.

Automatic conversion script
Id: cif_fix_values 7556 2019-12-06 15:28:31Z antanas 
;
_cod_original_cell_volume 4914.1(7)
_cod_original_formula_sum 'C21 H35 Cl1 N1 O2 P2 Re1'
_cod_database_code 2311277

loop_
_space_group_symop_id
_space_group_symop_operation_xyz
1 x,y,z
2 -x+1/2,y,-z
3 -x,-y,-z
4 x+1/2,-y,z
5 x+1/2,y+1/2,z+1/2
6 -x,y+1/2,-z+1/2
7 -x+1/2,-y+1/2,-z+1/2
8 x,-y+1/2,z+1/2

loop_
_atom_site_label
_atom_site_type_symbol
_atom_site_fract_x
_atom_site_fract_y
_atom_site_fract_z
_atom_site_adp_type
_atom_site_U_iso_or_equiv
_atom_site_site_symmetry_multiplicity
_atom_site_occupancy
_atom_site_calc_flag
Re1_2 Re -0.004119(11) 0.24737(3) 0.135038(9) Uani 0.02316(7) 8 1 d
Cl1_2 Cl -0.08322(15) 0.2437(6) 0.03796(12) Uani 0.0336(13) 8 0.653(15) d
Cl1'_2 Cl 0.0762(3) 0.2314(8) 0.2309(3) Uani 0.029(3) 8 0.347(15) d
P1_2 P -0.10247(9) 0.17697(17) 0.16889(7) Uani 0.0273(6) 8 1 d
P2_2 P 0.09694(7) 0.24383(18) 0.09564(6) Uani 0.0262(4) 8 1 d
O1_2 O 0.0960(6) 0.2513(11) 0.2545(5) Uani 0.044(3) 8 0.653(15) d
O2_2 O -0.0268(3) 0.5242(5) 0.1481(2) Uani 0.069(3) 8 1 d
O1'_2 O -0.1042(11) 0.251(3) 0.0184(8) Uani 0.044(3) 8 0.347(15) d
N1_2 N 0.0063(2) 0.0468(5) 0.12489(17) Uani 0.0224(19) 8 1 d
C1_2 C -0.0300(3) -0.0366(6) 0.1491(2) Uani 0.028(2) 8 1 d
C2_2 C -0.0275(4) -0.1640(7) 0.1405(2) Uani 0.040(3) 8 1 d
C3_2 C 0.0130(4) -0.2098(6) 0.1094(3) Uani 0.039(3) 8 1 d
C4_2 C 0.0510(3) -0.1290(6) 0.0849(2) Uani 0.034(2) 8 1 d
C5_2 C 0.0460(3) -0.0015(6) 0.0926(2) Uani 0.028(2) 8 1 d
C6_2 C -0.0698(3) 0.0189(5) 0.1867(2) Uani 0.034(2) 8 1 d
C7_2 C 0.0806(3) 0.0900(6) 0.0625(2) Uani 0.038(3) 8 1 d
C8_2 C -0.1065(3) 0.2341(5) 0.2361(2) Uani 0.030(2) 8 1 d
C9_2 C -0.1536(4) 0.1532(7) 0.2623(3) Uani 0.049(3) 8 1 d
C10_2 C -0.1315(4) 0.3695(7) 0.2336(3) Uani 0.056(3) 8 1 d
C11_2 C -0.2010(3) 0.1609(6) 0.1248(2) Uani 0.038(3) 8 1 d
C12_2 C -0.2088(4) 0.0621(6) 0.0809(3) Uani 0.053(3) 8 1 d
C13_2 C -0.2313(4) 0.2863(6) 0.0978(3) Uani 0.059(3) 8 1 d
C14_2 C 0.1961(3) 0.2361(6) 0.1363(2) Uani 0.033(2) 8 1 d
C15_2 C 0.2113(4) 0.1264(6) 0.1754(2) Uani 0.041(3) 8 1 d
C16_2 C 0.2212(4) 0.3563(7) 0.1683(3) Uani 0.060(4) 8 1 d
C17_2 C 0.0931(3) 0.3451(6) 0.0360(3) Uani 0.041(3) 8 1 d
C18_2 C 0.1536(5) 0.3213(8) 0.0098(3) Uani 0.082(4) 8 1 d
C19_2 C 0.0915(5) 0.4837(7) 0.0521(3) Uani 0.073(4) 8 1 d
C20_2 C 0.0551(7) 0.2501(16) 0.2062(5) Uani 0.032(3) 8 0.653(15) d
C21_2 C -0.0180(4) 0.4187(8) 0.1424(3) Uani 0.043(3) 8 1 d
C20'_2 C -0.0644(11) 0.256(3) 0.0633(11) Uani 0.032(3) 8 0.347(15) d
H1c2_2 H -0.054814 -0.219512 0.156832 Uiso 0.0477 8 1 d
H1c3_2 H 0.015605 -0.297733 0.104212 Uiso 0.0465 8 1 d
H1c4_2 H 0.08036 -0.160482 0.062814 Uiso 0.0412 8 1 d
H1c6_2 H -0.037243 0.016896 0.223673 Uiso 0.0408 8 1 d
H2c6_2 H -0.111503 -0.032844 0.187012 Uiso 0.0408 8 1 d
H1c7_2 H 0.048623 0.098811 0.025497 Uiso 0.0451 8 1 d
H2c7_2 H 0.127121 0.057383 0.059765 Uiso 0.0451 8 1 d
H1c8_2 H -0.055795 0.228527 0.259525 Uiso 0.0355 8 1 d
H1c9_2 H -0.129294 0.074437 0.272382 Uiso 0.0585 8 1 d
H2c9_2 H -0.158686 0.193822 0.29437 Uiso 0.0585 8 1 d
H3c9_2 H -0.202381 0.140448 0.236618 Uiso 0.0585 8 1 d
H1c10_2 H -0.118868 0.411065 0.204384 Uiso 0.067 8 1 d
H2c10_2 H -0.184801 0.373099 0.227184 Uiso 0.067 8 1 d
H3c10_2 H -0.106558 0.409627 0.267717 Uiso 0.067 8 1 d
H1c11_2 H -0.230263 0.135251 0.147993 Uiso 0.0451 8 1 d
H1c12_2 H -0.201972 -0.01861 0.097629 Uiso 0.0634 8 1 d
H2c12_2 H -0.257805 0.067166 0.054781 Uiso 0.0634 8 1 d
H3c12_2 H -0.171432 0.075327 0.062658 Uiso 0.0634 8 1 d
H1c13_2 H -0.240316 0.340892 0.124821 Uiso 0.0708 8 1 d
H2c13_2 H -0.195111 0.323138 0.082733 Uiso 0.0708 8 1 d
H3c13_2 H -0.277393 0.272781 0.069125 Uiso 0.0708 8 1 d
H1c14_2 H 0.224492 0.225041 0.111071 Uiso 0.0392 8 1 d
H1c15_2 H 0.189321 0.052816 0.155984 Uiso 0.0497 8 1 d
H2c15_2 H 0.2645 0.114864 0.190609 Uiso 0.0497 8 1 d
H3c15_2 H 0.189794 0.142055 0.204465 Uiso 0.0497 8 1 d
H1c16_2 H 0.224778 0.421134 0.143448 Uiso 0.0716 8 1 d
H2c16_2 H 0.185384 0.379363 0.186668 Uiso 0.0716 8 1 d
H3c16_2 H 0.269407 0.343904 0.194813 Uiso 0.0716 8 1 d
H1c17_2 H 0.047321 0.324137 0.008274 Uiso 0.0494 8 1 d
H1c18_2 H 0.158223 0.233513 0.005167 Uiso 0.0987 8 1 d
H2c18_2 H 0.14087 0.361401 -0.025263 Uiso 0.0987 8 1 d
H3c18_2 H 0.200298 0.353612 0.032795 Uiso 0.0987 8 1 d
H1c19_2 H 0.066381 0.491639 0.079563 Uiso 0.0876 8 1 d
H2c19_2 H 0.141921 0.514151 0.066215 Uiso 0.0876 8 1 d
H3c19_2 H 0.065151 0.53114 0.020359 Uiso 0.0876 8 1 d

loop_
_atom_site_aniso_label
_atom_site_aniso_type_symbol
_atom_site_aniso_U_11
_atom_site_aniso_U_22
_atom_site_aniso_U_33
_atom_site_aniso_U_12
_atom_site_aniso_U_13
_atom_site_aniso_U_23
Re1_2 Re 0.01986(11) 0.02218(13) 0.02893(11) 0.0011(2) 0.00960(8) 0.0002(2)
Cl1_2 Cl 0.0228(17) 0.0518(18) 0.024(2) -0.002(2) 0.0042(14) 0.009(3)
Cl1'_2 Cl 0.021(4) 0.033(6) 0.035(6) 0.005(3) 0.012(4) -0.006(3)
P1_2 P 0.0216(8) 0.0324(10) 0.0305(8) -0.0013(8) 0.0116(7) 0.0021(8)
P2_2 P 0.0219(6) 0.0323(8) 0.0260(6) -0.0037(11) 0.0096(5) 0.0016(11)
O1_2 O 0.030(4) 0.071(6) 0.029(4) -0.010(5) 0.005(3) -0.024(6)
O2_2 O 0.090(5) 0.027(4) 0.109(5) 0.015(3) 0.060(4) 0.005(4)
O1'_2 O 0.030(4) 0.071(6) 0.029(4) -0.010(5) 0.005(3) -0.024(6)
N1_2 N 0.032(3) 0.014(3) 0.022(3) -0.002(2) 0.009(2) 0.0017(18)
C1_2 C 0.037(4) 0.016(4) 0.032(3) 0.009(3) 0.013(3) 0.003(3)
C2_2 C 0.054(4) 0.036(5) 0.034(4) -0.005(4) 0.019(3) 0.002(3)
C3_2 C 0.066(5) 0.009(3) 0.041(4) 0.006(3) 0.016(4) -0.004(3)
C4_2 C 0.043(4) 0.029(4) 0.033(3) 0.005(3) 0.014(3) -0.001(3)
C5_2 C 0.027(3) 0.035(4) 0.024(3) 0.000(3) 0.009(3) -0.001(3)
C6_2 C 0.046(4) 0.031(4) 0.036(4) 0.003(3) 0.029(3) 0.008(3)
C7_2 C 0.036(4) 0.057(5) 0.022(3) -0.002(4) 0.012(3) 0.000(3)
C8_2 C 0.034(3) 0.027(4) 0.036(3) -0.009(3) 0.023(3) -0.009(3)
C9_2 C 0.049(5) 0.066(6) 0.039(4) -0.012(4) 0.026(4) -0.001(4)
C10_2 C 0.051(5) 0.064(6) 0.068(6) -0.007(4) 0.041(4) -0.021(4)
C11_2 C 0.024(3) 0.046(5) 0.043(4) -0.008(3) 0.010(3) 0.001(4)
C12_2 C 0.045(5) 0.067(5) 0.045(4) -0.023(5) 0.011(4) -0.002(4)
C13_2 C 0.031(4) 0.079(7) 0.065(5) 0.017(4) 0.012(4) -0.001(4)
C14_2 C 0.020(3) 0.043(5) 0.035(3) -0.002(4) 0.007(2) -0.001(4)
C15_2 C 0.033(4) 0.061(5) 0.028(4) 0.017(4) 0.007(3) 0.003(4)
C16_2 C 0.046(5) 0.060(6) 0.064(6) -0.012(5) 0.001(5) 0.007(5)
C17_2 C 0.025(3) 0.048(5) 0.054(5) 0.005(3) 0.018(3) 0.027(4)
C18_2 C 0.058(6) 0.129(8) 0.078(6) 0.004(7) 0.048(5) 0.054(7)
C19_2 C 0.070(7) 0.054(6) 0.084(7) -0.010(5) 0.007(5) 0.038(5)
C20_2 C 0.022(5) 0.045(6) 0.025(5) 0.011(8) 0.000(4) 0.005(9)
C21_2 C 0.029(4) 0.061(6) 0.047(5) -0.002(4) 0.021(3) -0.003(4)
C20'_2 C 0.022(5) 0.045(6) 0.025(5) 0.011(8) 0.000(4) 0.005(9)

loop_
_atom_type_symbol
_atom_type_scat_dispersion_real
_atom_type_scat_dispersion_imag
_atom_type_scat_source
C 0.0033 0.0016 'International Tables Vol C tables 4.2.6.8 and 6.1.1.1'
H 0.0000 0.0000 'International Tables Vol C tables 4.2.6.8 and 6.1.1.1'
Cl 0.1484 0.1585 'International Tables Vol C tables 4.2.6.8 and 6.1.1.1'
N 0.0061 0.0033 'International Tables Vol C tables 4.2.6.8 and 6.1.1.1'
O 0.0106 0.0060 'International Tables Vol C tables 4.2.6.8 and 6.1.1.1'
P 0.1023 0.0942 'International Tables Vol C tables 4.2.6.8 and 6.1.1.1'
Re -1.0185 7.2310 'International Tables Vol C tables 4.2.6.8 and 6.1.1.1'

loop_
_geom_angle_atom_site_label_1
_geom_angle_atom_site_label_2
_geom_angle_atom_site_label_3
_geom_angle
P1_2 Re1_2 P2_2 160.38(7)
P1_2 Re1_2 N1_2 80.49(14)
P1_2 Re1_2 C20_2 86.8(5)
P1_2 Re1_2 C21_2 97.5(2)
P1_2 Re1_2 C20'_2 94.1(8)
P2_2 Re1_2 N1_2 79.92(14)
P2_2 Re1_2 C20_2 95.9(5)
P2_2 Re1_2 C21_2 102.0(2)
P2_2 Re1_2 C20'_2 84.5(8)
N1_2 Re1_2 C20_2 94.9(6)
N1_2 Re1_2 C21_2 177.3(2)
N1_2 Re1_2 C20'_2 89.0(10)
C20_2 Re1_2 C21_2 86.8(6)
C20_2 Re1_2 C20'_2 176.1(11)
C21_2 Re1_2 C20'_2 89.3(10)
O1'_2 Cl1_2 N1_2 146(3)
O1'_2 Cl1_2 C20'_2 156(4)
N1_2 Cl1_2 C20'_2 55(3)
O1_2 Cl1'_2 N1_2 161.2(13)
O1_2 Cl1'_2 C20_2 143(2)
N1_2 Cl1'_2 C20_2 55.1(16)
Re1_2 P1_2 C6_2 98.7(2)
Re1_2 P1_2 C8_2 119.0(2)
Re1_2 P1_2 C11_2 122.8(2)
C6_2 P1_2 C8_2 100.5(3)
C6_2 P1_2 C11_2 105.2(3)
C8_2 P1_2 C11_2 106.6(3)
Re1_2 P2_2 C7_2 99.5(2)
Re1_2 P2_2 C14_2 123.4(2)
Re1_2 P2_2 C17_2 119.7(2)
C7_2 P2_2 C14_2 102.7(3)
C7_2 P2_2 C17_2 100.9(3)
C14_2 P2_2 C17_2 106.0(3)
Cl1'_2 O1_2 C20_2 18.9(12)
Cl1_2 O1'_2 C20'_2 13(2)
Re1_2 N1_2 Cl1_2 51.36(13)
Re1_2 N1_2 Cl1'_2 48.40(16)
Re1_2 N1_2 C1_2 121.1(4)
Re1_2 N1_2 C5_2 122.0(4)
Cl1_2 N1_2 Cl1'_2 99.8(2)
Cl1_2 N1_2 C1_2 121.7(3)
Cl1_2 N1_2 C5_2 95.6(3)
Cl1'_2 N1_2 C1_2 98.6(4)
Cl1'_2 N1_2 C5_2 125.0(3)
C1_2 N1_2 C5_2 116.9(5)
N1_2 C1_2 C2_2 121.8(6)
N1_2 C1_2 C6_2 115.6(5)
C2_2 C1_2 C6_2 122.6(6)
C1_2 C2_2 C3_2 120.4(7)
C1_2 C2_2 H1c2_2 119.82
C3_2 C2_2 H1c2_2 119.82
C2_2 C3_2 C4_2 119.6(6)
C2_2 C3_2 H1c3_2 120.22
C4_2 C3_2 H1c3_2 120.22
C3_2 C4_2 C5_2 119.3(6)
C3_2 C4_2 H1c4_2 120.37
C5_2 C4_2 H1c4_2 120.37
N1_2 C5_2 C4_2 122.1(6)
N1_2 C5_2 C7_2 116.9(5)
C4_2 C5_2 C7_2 120.9(6)
P1_2 C6_2 C1_2 113.9(4)
P1_2 C6_2 H1c6_2 109.47
P1_2 C6_2 H2c6_2 109.47
C1_2 C6_2 H1c6_2 109.47
C1_2 C6_2 H2c6_2 109.47
H1c6_2 C6_2 H2c6_2 104.7
P2_2 C7_2 C5_2 112.9(5)
P2_2 C7_2 H1c7_2 109.47
P2_2 C7_2 H2c7_2 109.47
C5_2 C7_2 H1c7_2 109.47
C5_2 C7_2 H2c7_2 109.47
H1c7_2 C7_2 H2c7_2 105.86
P1_2 C8_2 C9_2 114.1(4)
P1_2 C8_2 C10_2 112.1(4)
P1_2 C8_2 H1c8_2 104.62
C9_2 C8_2 C10_2 110.7(6)
C9_2 C8_2 H1c8_2 106.25
C10_2 C8_2 H1c8_2 108.49
C8_2 C9_2 H1c9_2 109.47
C8_2 C9_2 H2c9_2 109.47
C8_2 C9_2 H3c9_2 109.47
H1c9_2 C9_2 H2c9_2 109.47
H1c9_2 C9_2 H3c9_2 109.47
H2c9_2 C9_2 H3c9_2 109.47
C8_2 C10_2 H1c10_2 109.47
C8_2 C10_2 H2c10_2 109.47
C8_2 C10_2 H3c10_2 109.47
H1c10_2 C10_2 H2c10_2 109.47
H1c10_2 C10_2 H3c10_2 109.47
H2c10_2 C10_2 H3c10_2 109.47
P1_2 C11_2 C12_2 111.8(5)
P1_2 C11_2 C13_2 110.7(4)
P1_2 C11_2 H1c11_2 107.19
C12_2 C11_2 C13_2 109.9(5)
C12_2 C11_2 H1c11_2 108.04
C13_2 C11_2 H1c11_2 109.15
C11_2 C12_2 H1c12_2 109.47
C11_2 C12_2 H2c12_2 109.47
C11_2 C12_2 H3c12_2 109.47
H1c12_2 C12_2 H2c12_2 109.47
H1c12_2 C12_2 H3c12_2 109.47
H2c12_2 C12_2 H3c12_2 109.47
C11_2 C13_2 H1c13_2 109.47
C11_2 C13_2 H2c13_2 109.47
C11_2 C13_2 H3c13_2 109.47
H1c13_2 C13_2 H2c13_2 109.47
H1c13_2 C13_2 H3c13_2 109.47
H2c13_2 C13_2 H3c13_2 109.47
P2_2 C14_2 C15_2 111.6(4)
P2_2 C14_2 C16_2 111.2(5)
P2_2 C14_2 H1c14_2 106.96
C15_2 C14_2 C16_2 109.9(5)
C15_2 C14_2 H1c14_2 108.38
C16_2 C14_2 H1c14_2 108.76
C14_2 C15_2 H1c15_2 109.47
C14_2 C15_2 H2c15_2 109.47
C14_2 C15_2 H3c15_2 109.47
H1c15_2 C15_2 H2c15_2 109.47
H1c15_2 C15_2 H3c15_2 109.47
H2c15_2 C15_2 H3c15_2 109.47
C14_2 C16_2 H1c16_2 109.47
C14_2 C16_2 H2c16_2 109.47
C14_2 C16_2 H3c16_2 109.47
H1c16_2 C16_2 H2c16_2 109.47
H1c16_2 C16_2 H3c16_2 109.47
H2c16_2 C16_2 H3c16_2 109.47
P2_2 C17_2 C18_2 114.7(5)
P2_2 C17_2 C19_2 110.2(5)
P2_2 C17_2 H1c17_2 105.88
C18_2 C17_2 C19_2 111.2(6)
C18_2 C17_2 H1c17_2 104.74
C19_2 C17_2 H1c17_2 109.79
C17_2 C18_2 H1c18_2 109.47
C17_2 C18_2 H2c18_2 109.47
C17_2 C18_2 H3c18_2 109.47
H1c18_2 C18_2 H2c18_2 109.47
H1c18_2 C18_2 H3c18_2 109.47
H2c18_2 C18_2 H3c18_2 109.47
C17_2 C19_2 H1c19_2 109.47
C17_2 C19_2 H2c19_2 109.47
C17_2 C19_2 H3c19_2 109.47
H1c19_2 C19_2 H2c19_2 109.47
H1c19_2 C19_2 H3c19_2 109.47
H2c19_2 C19_2 H3c19_2 109.47
Re1_2 C20_2 Cl1'_2 162(2)
Re1_2 C20_2 O1_2 179.3(13)
Cl1'_2 C20_2 O1_2 18.1(11)
Re1_2 C21_2 O2_2 178.4(7)
Re1_2 C20'_2 Cl1_2 164(4)
Re1_2 C20'_2 O1'_2 174(3)
Cl1_2 C20'_2 O1'_2 10.9(18)

loop_
_geom_bond_atom_site_label_1
_geom_bond_atom_site_label_2
_geom_bond_distance
Re1_2 P1_2 2.3790(19)
Re1_2 P2_2 2.3935(16)
Re1_2 N1_2 2.191(5)
Re1_2 C20_2 1.825(12)
Re1_2 C21_2 1.881(8)
Re1_2 C20'_2 1.85(2)
Cl1_2 O1'_2 0.541(17)
Cl1_2 N1_2 3.164(6)
Cl1_2 C20'_2 0.65(2)
Cl1'_2 O1_2 0.642(12)
Cl1'_2 N1_2 3.301(9)
Cl1'_2 C20_2 0.670(14)
P1_2 C6_2 1.820(6)
P1_2 C8_2 1.849(6)
P1_2 C11_2 1.857(5)
P2_2 C7_2 1.845(6)
P2_2 C14_2 1.834(5)
P2_2 C17_2 1.861(7)
O1_2 C20_2 1.244(15)
O2_2 C21_2 1.163(10)
O1'_2 C20'_2 1.17(3)
N1_2 C1_2 1.379(8)
N1_2 C5_2 1.369(8)
C1_2 C2_2 1.393(9)
C1_2 C6_2 1.506(10)
C2_2 C3_2 1.346(11)
C2_2 H1c2_2 0.96
C3_2 C4_2 1.386(10)
C3_2 H1c3_2 0.96
C4_2 C5_2 1.394(9)
C4_2 H1c4_2 0.96
C5_2 C7_2 1.511(9)
C6_2 H1c6_2 0.96
C6_2 H2c6_2 0.96
C7_2 H1c7_2 0.96
C7_2 H2c7_2 0.96
C8_2 C9_2 1.529(10)
C8_2 C10_2 1.527(9)
C8_2 H1c8_2 0.96
C9_2 H1c9_2 0.96
C9_2 H2c9_2 0.96
C9_2 H3c9_2 0.96
C10_2 H1c10_2 0.96
C10_2 H2c10_2 0.96
C10_2 H3c10_2 0.96
C11_2 C12_2 1.523(9)
C11_2 C13_2 1.545(9)
C11_2 H1c11_2 0.96
C12_2 H1c12_2 0.96
C12_2 H2c12_2 0.96
C12_2 H3c12_2 0.96
C13_2 H1c13_2 0.96
C13_2 H2c13_2 0.96
C13_2 H3c13_2 0.96
C14_2 C15_2 1.519(9)
C14_2 C16_2 1.528(9)
C14_2 H1c14_2 0.96
C15_2 H1c15_2 0.96
C15_2 H2c15_2 0.96
C15_2 H3c15_2 0.96
C16_2 H1c16_2 0.96
C16_2 H2c16_2 0.96
C16_2 H3c16_2 0.96
C17_2 C18_2 1.497(12)
C17_2 C19_2 1.551(10)
C17_2 H1c17_2 0.96
C18_2 H1c18_2 0.96
C18_2 H2c18_2 0.96
C18_2 H3c18_2 0.96
C19_2 H1c19_2 0.96
C19_2 H2c19_2 0.96
C19_2 H3c19_2 0.96

loop_
_geom_hbond_atom_site_label_D
_geom_hbond_atom_site_label_H
_geom_hbond_atom_site_label_A
_geom_hbond_site_symmetry_A
_geom_hbond_distance_DH
_geom_hbond_distance_HA
_geom_hbond_distance_DA
_geom_hbond_angle_DHA
C3_2 H1c3_2 O2_2 1_545 0.96 2.47 3.193(9) 131.84
C4_2 H1c4_2 O1'_2 3_555 0.96 2.46 3.36(2) 156.88

loop_
_twin_individual_id
_twin_individual_mass_fraction_refined
_twin_individual_twin_matrix_11
_twin_individual_twin_matrix_12
_twin_individual_twin_matrix_13
_twin_individual_twin_matrix_21
_twin_individual_twin_matrix_22
_twin_individual_twin_matrix_23
_twin_individual_twin_matrix_31
_twin_individual_twin_matrix_32
_twin_individual_twin_matrix_33
1 0.2066(10) 1 0 0 0 1 0 0 0 1
2 0.7934(10) 1 0 0 0 1 0 0 0 1
